data_4003443
loop_
_publ_author_name
'He, Lei'
'Zhou, Lin'
'Shi, Ping-Ping'
'Ye, Qiong'
'Fu, Da-Wei'

_publ_section_title
;
 One-Dimensional Cadmium Thiocyanate Perovskite Ferroelastics Tuned by
 Halogen Substitution
;
_journal_name_full 'Chemistry of Materials'
_journal_paper_doi 10.1021/acs.chemmater.9b04232
_journal_year 2019
_chemical_formula_moiety 'C3 Cd N3 S3, C7 H17 Br N'
_chemical_formula_sum 'C10 H17 Br Cd N4 S3'
_chemical_formula_weight 481.77
_space_group_IT_number 61
_space_group_name_Hall '-P 2ac 2ab'
_space_group_name_H-M_alt 'P b c a'
_symmetry_cell_setting orthorhombic
_symmetry_space_group_name_Hall '-P 2ac 2ab'
_symmetry_space_group_name_H-M 'P b c a'
_atom_sites_solution_hydrogens geom
_atom_sites_solution_primary direct
_atom_sites_solution_secondary difmap
_audit_creation_method SHELXL-97
_cell_angle_alpha 90.00
_cell_angle_beta 90.00
_cell_angle_gamma 90.00
_cell_formula_units_Z 8
_cell_length_a 18.702(2)
_cell_length_b 17.0024(18)
_cell_length_c 10.8512(7)
_cell_measurement_reflns_used 2153
_cell_measurement_temperature 293(2)
_cell_measurement_theta_max 25.00
_cell_measurement_theta_min 2.18
_cell_volume 3450.5(6)
_computing_structure_refinement 'SHELXL-97 (Sheldrick, 1997)'
_computing_structure_solution 'SHELXS-97 (Sheldrick, 1990)'
_diffrn_ambient_temperature 293(2)
_diffrn_measured_fraction_theta_full 0.996
_diffrn_measured_fraction_theta_max 0.996
_diffrn_measurement_device_type 'XtaLAB Synergy R, DW system, HyPix'
_diffrn_measurement_method '\w scans'
_diffrn_radiation_monochromator graphite
_diffrn_radiation_source 'fine-focus sealed tube'
_diffrn_radiation_type MoK\a
_diffrn_radiation_wavelength 0.71073
_diffrn_reflns_av_R_equivalents 0.0444
_diffrn_reflns_av_sigmaI/netI 0.0367
_diffrn_reflns_limit_h_max 21
_diffrn_reflns_limit_h_min -22
_diffrn_reflns_limit_k_max 18
_diffrn_reflns_limit_k_min -20
_diffrn_reflns_limit_l_max 12
_diffrn_reflns_limit_l_min -12
_diffrn_reflns_number 17800
_diffrn_reflns_theta_full 25.00
_diffrn_reflns_theta_max 25.00
_diffrn_reflns_theta_min 2.18
_exptl_absorpt_coefficient_mu 3.937
_exptl_absorpt_correction_T_max 0.5065
_exptl_absorpt_correction_T_min 0.5065
_exptl_absorpt_correction_type multi-scan
_exptl_crystal_colour colorless
_exptl_crystal_density_diffrn 1.855
_exptl_crystal_density_method 'not measured'
_exptl_crystal_description columnar
_exptl_crystal_F_000 1888
_exptl_crystal_size_max 0.20
_exptl_crystal_size_mid 0.20
_exptl_crystal_size_min 0.20
_refine_diff_density_max 1.093
_refine_diff_density_min -0.968
_refine_diff_density_rms 0.149
_refine_ls_extinction_method none
_refine_ls_goodness_of_fit_ref 1.044
_refine_ls_hydrogen_treatment mixed
_refine_ls_matrix_type full
_refine_ls_number_parameters 160
_refine_ls_number_reflns 3022
_refine_ls_number_restraints 108
_refine_ls_restrained_S_all 1.042
_refine_ls_R_factor_all 0.1010
_refine_ls_R_factor_gt 0.0698
_refine_ls_shift/su_max 0.000
_refine_ls_shift/su_mean 0.000
_refine_ls_structure_factor_coef Fsqd
_refine_ls_weighting_details 'calc w=1/[\s^2^(Fo^2^)+(0.0814P)^2^+18.9787P] where P=(Fo^2^+2Fc^2^)/3'
_refine_ls_weighting_scheme calc
_refine_ls_wR_factor_gt 0.1638
_refine_ls_wR_factor_ref 0.1793
_reflns_number_gt 2153
_reflns_number_total 3034
_reflns_threshold_expression >2sigma(I)
_cod_data_source_file cm9b04232_si_008.cif
_cod_data_source_block Br_293K
_cod_depositor_comments
;
The following automatic conversions were performed:

data item '_exptl_absorpt_correction_type' value 'Multi-scan' was
changed to 'multi-scan' in accordance with the
/home/data/users/saulius/crontab/automatic-downloads/rss-feeds/ACS/lib/dictionaries/cif_core.dic
dictionary named 'cif_core.dic' version 2.4.2 last updated on
2011-04-26.

Automatic conversion script
Id: cif_fix_values 7556 2019-12-06 15:28:31Z antanas 
;
_cod_database_code 4003443

loop_
_symmetry_equiv_pos_as_xyz
'x, y, z'
'-x+1/2, -y, z+1/2'
'-x, y+1/2, -z+1/2'
'x+1/2, -y+1/2, -z'
'-x, -y, -z'
'x-1/2, y, -z-1/2'
'x, -y-1/2, z-1/2'
'-x-1/2, y-1/2, z'

loop_
_atom_site_label
_atom_site_type_symbol
_atom_site_fract_x
_atom_site_fract_y
_atom_site_fract_z
_atom_site_U_iso_or_equiv
_atom_site_adp_type
_atom_site_occupancy
_atom_site_symmetry_multiplicity
_atom_site_calc_flag
_atom_site_refinement_flags
C9 C 0.3768(4) 0.1325(4) 0.2923(6) 0.0553(18) Uani 1 1 d U
S3 S 0.49393(11) 0.17699(14) -0.09225(16) 0.0786(6) Uani 1 1 d U
Cd1 Cd 0.37585(3) 0.23759(3) 0.02418(4) 0.05607(16) Uani 1 1 d U
S1 S 0.36857(15) 0.09840(13) 0.15159(19) 0.0887(8) Uani 1 1 d U
N4 N 0.3832(3) 0.1529(4) 0.3940(5) 0.0723(19) Uani 1 1 d U
C8 C 0.4672(3) 0.1960(4) -0.2328(6) 0.0519(18) Uani 1 1 d U
N2 N 0.4486(3) 0.2922(4) 0.1683(5) 0.0655(16) Uani 1 1 d U
S2 S 0.25588(12) 0.29732(16) 0.13225(18) 0.0843(7) Uani 1 1 d U
C10 C 0.2840(3) 0.3071(4) 0.2726(6) 0.0541(18) Uani 1 1 d U
N3 N 0.2981(3) 0.1820(4) -0.1233(5) 0.0718(18) Uani 1 1 d U
N1 N 0.6156(7) 0.0598(6) 0.2943(11) 0.167(3) Uani 1 1 d U
C4 C 0.6331(7) 0.1741(7) 0.1609(13) 0.171(5) Uani 1 1 d U
H4A H 0.6111 0.2036 0.2261 0.256 Uiso 1 1 calc R
H4B H 0.5984 0.1636 0.0978 0.256 Uiso 1 1 calc R
H4C H 0.6719 0.2039 0.1266 0.256 Uiso 1 1 calc R
C6 C 0.5770(10) 0.1022(9) 0.3810(13) 0.191(4) Uani 1 1 d U
H6A H 0.5379 0.0689 0.4079 0.229 Uiso 1 1 calc R
H6B H 0.5557 0.1465 0.3383 0.229 Uiso 1 1 calc R
C7 C 0.6117(8) 0.1336(8) 0.4933(12) 0.167(3) Uani 1 1 d U
H7A H 0.5885 0.1832 0.5116 0.201 Uiso 1 1 calc R
H7B H 0.6607 0.1459 0.4710 0.201 Uiso 1 1 calc R
Br1 Br 0.61568(6) 0.07865(8) 0.63808(12) 0.1210(4) Uani 1 1 d U
C3 C 0.6606(9) 0.0991(7) 0.2102(12) 0.147(4) Uani 1 1 d U
H3A H 0.7012 0.1154 0.2613 0.176 Uiso 1 1 calc R
C5 C 0.6951(9) 0.0522(9) 0.1100(15) 0.210(6) Uani 1 1 d U
H5A H 0.7130 0.0038 0.1433 0.315 Uiso 1 1 calc R
H5B H 0.7339 0.0818 0.0751 0.315 Uiso 1 1 calc R
H5C H 0.6605 0.0410 0.0470 0.315 Uiso 1 1 calc R
C1 C 0.6473(8) -0.0097(7) 0.3483(12) 0.167(3) Uani 1 1 d U
H1A H 0.6809 0.0056 0.4108 0.251 Uiso 1 1 calc R
H1B H 0.6716 -0.0392 0.2856 0.251 Uiso 1 1 calc R
H1C H 0.6106 -0.0416 0.3845 0.251 Uiso 1 1 calc R
C2 C 0.5642(9) 0.0207(11) 0.1977(17) 0.245(6) Uani 1 1 d U
H2A H 0.5390 0.0610 0.1533 0.368 Uiso 1 1 calc R
H2B H 0.5304 -0.0123 0.2398 0.368 Uiso 1 1 calc R
H2C H 0.5916 -0.0104 0.1411 0.368 Uiso 1 1 calc R

loop_
_atom_site_aniso_label
_atom_site_aniso_U_11
_atom_site_aniso_U_22
_atom_site_aniso_U_33
_atom_site_aniso_U_23
_atom_site_aniso_U_13
_atom_site_aniso_U_12
C9 0.069(4) 0.048(4) 0.049(3) 0.010(3) 0.003(3) 0.001(3)
S3 0.0785(12) 0.1179(17) 0.0393(9) 0.0060(10) -0.0124(9) 0.0277(12)
Cd1 0.0713(3) 0.0683(3) 0.0286(2) -0.0001(2) -0.0050(2) -0.0096(3)
S1 0.159(2) 0.0617(12) 0.0455(11) -0.0023(9) -0.0023(12) -0.0130(13)
N4 0.097(5) 0.080(4) 0.040(3) -0.007(3) 0.008(3) -0.007(4)
C8 0.048(4) 0.066(4) 0.041(3) 0.003(3) 0.004(3) 0.007(3)
N2 0.075(3) 0.088(4) 0.033(3) 0.000(3) 0.001(3) -0.024(3)
S2 0.0776(13) 0.1291(18) 0.0463(10) -0.0027(12) -0.0081(10) 0.0059(13)
C10 0.050(4) 0.058(4) 0.055(4) 0.009(3) 0.005(3) 0.012(3)
N3 0.080(4) 0.108(5) 0.027(3) -0.008(3) -0.006(3) 0.007(4)
N1 0.286(7) 0.095(4) 0.120(4) 0.003(3) 0.034(4) 0.011(4)
C4 0.248(14) 0.097(6) 0.167(11) 0.033(6) -0.092(9) -0.024(7)
C6 0.281(11) 0.177(9) 0.114(5) 0.008(6) 0.020(6) 0.059(8)
C7 0.286(7) 0.095(4) 0.120(4) 0.003(3) 0.034(4) 0.011(4)
Br1 0.1193(9) 0.1430(10) 0.1006(9) 0.0163(7) 0.0166(7) 0.0062(7)
C3 0.238(9) 0.097(6) 0.104(7) 0.006(5) -0.003(6) 0.017(6)
C5 0.248(15) 0.204(11) 0.178(11) -0.052(10) 0.069(10) -0.009(11)
C1 0.286(7) 0.095(4) 0.120(4) 0.003(3) 0.034(4) 0.011(4)
C2 0.294(13) 0.248(17) 0.194(12) -0.020(9) -0.024(9) -0.061(10)

loop_
_atom_type_symbol
_atom_type_description
_atom_type_scat_dispersion_real
_atom_type_scat_dispersion_imag
_atom_type_scat_source
C C 0.0033 0.0016 'International Tables Vol C Tables 4.2.6.8 and 6.1.1.4'
H H 0.0000 0.0000 'International Tables Vol C Tables 4.2.6.8 and 6.1.1.4'
N N 0.0061 0.0033 'International Tables Vol C Tables 4.2.6.8 and 6.1.1.4'
S S 0.1246 0.1234 'International Tables Vol C Tables 4.2.6.8 and 6.1.1.4'
Br Br -0.2901 2.4595 'International Tables Vol C Tables 4.2.6.8 and 6.1.1.4'
Cd Cd -0.8075 1.2024 'International Tables Vol C Tables 4.2.6.8 and 6.1.1.4'

loop_
_geom_angle_atom_site_label_1
_geom_angle_atom_site_label_2
_geom_angle_atom_site_label_3
_geom_angle
_geom_angle_site_symmetry_1
_geom_angle_site_symmetry_3
N4 C9 S1 176.6(6) . .
C8 S3 Cd1 96.3(2) . .
N2 Cd1 N4 93.1(2) . 7_565
N2 Cd1 N3 178.8(2) . .
N4 Cd1 N3 86.9(2) 7_565 .
N2 Cd1 S2 92.56(16) . .
N4 Cd1 S2 90.68(16) 7_565 .
N3 Cd1 S2 86.20(16) . .
N2 Cd1 S1 92.05(16) . .
N4 Cd1 S1 173.09(16) 7_565 .
N3 Cd1 S1 88.03(17) . .
S2 Cd1 S1 93.65(8) . .
N2 Cd1 S3 89.33(16) . .
N4 Cd1 S3 88.47(16) 7_565 .
N3 Cd1 S3 91.92(16) . .
S2 Cd1 S3 177.97(6) . .
S1 Cd1 S3 87.03(7) . .
C9 S1 Cd1 99.1(2) . .
C9 N4 Cd1 143.5(6) . 7_566
N2 C8 S3 178.7(7) 7_565 .
C8 N2 Cd1 153.9(5) 7_566 .
C10 S2 Cd1 100.1(3) . .
N3 C10 S2 173.4(6) 7_566 .
C10 N3 Cd1 136.7(6) 7_565 .
C6 N1 C3 120.2(11) . .
C6 N1 C1 111.3(12) . .
C3 N1 C1 113.8(12) . .
C6 N1 C2 110.7(14) . .
C3 N1 C2 97.7(12) . .
C1 N1 C2 100.2(11) . .
C3 C4 H4A 109.5 . .
C3 C4 H4B 109.5 . .
H4A C4 H4B 109.5 . .
C3 C4 H4C 109.5 . .
H4A C4 H4C 109.5 . .
H4B C4 H4C 109.5 . .
N1 C6 C7 121.1(15) . .
N1 C6 H6A 107.0 . .
C7 C6 H6A 107.0 . .
N1 C6 H6B 107.0 . .
C7 C6 H6B 107.0 . .
H6A C6 H6B 106.8 . .
C6 C7 Br1 122.8(11) . .
C6 C7 H7A 106.6 . .
Br1 C7 H7A 106.6 . .
C6 C7 H7B 106.6 . .
Br1 C7 H7B 106.6 . .
H7A C7 H7B 106.6 . .
N1 C3 C4 115.8(13) . .
N1 C3 C5 118.5(11) . .
C4 C3 C5 110.3(12) . .
N1 C3 H3A 103.3 . .
C4 C3 H3A 103.3 . .
C5 C3 H3A 103.3 . .
C3 C5 H5A 109.5 . .
C3 C5 H5B 109.5 . .
H5A C5 H5B 109.5 . .
C3 C5 H5C 109.5 . .
H5A C5 H5C 109.5 . .
H5B C5 H5C 109.5 . .
N1 C1 H1A 109.5 . .
N1 C1 H1B 109.5 . .
H1A C1 H1B 109.5 . .
N1 C1 H1C 109.5 . .
H1A C1 H1C 109.5 . .
H1B C1 H1C 109.5 . .
N1 C2 H2A 109.5 . .
N1 C2 H2B 109.5 . .
H2A C2 H2B 109.5 . .
N1 C2 H2C 109.5 . .
H2A C2 H2C 109.5 . .
H2B C2 H2C 109.5 . .

loop_
_geom_bond_atom_site_label_1
_geom_bond_atom_site_label_2
_geom_bond_distance
_geom_bond_site_symmetry_2
C9 N4 1.163(9) .
C9 S1 1.640(7) .
S3 C8 1.637(7) .
S3 Cd1 2.745(2) .
Cd1 N2 2.272(6) .
Cd1 N4 2.341(6) 7_565
Cd1 N3 2.360(6) .
Cd1 S2 2.728(2) .
Cd1 S1 2.744(2) .
N4 Cd1 2.341(6) 7_566
C8 N2 1.146(8) 7_565
N2 C8 1.146(8) 7_566
S2 C10 1.620(7) .
C10 N3 1.175(8) 7_566
N3 C10 1.175(8) 7_565
N1 C6 1.388(17) .
N1 C3 1.410(18) .
N1 C1 1.447(16) .
N1 C2 1.570(19) .
C4 C3 1.476(16) .
C4 H4A 0.9600 .
C4 H4B 0.9600 .
C4 H4C 0.9600 .
C6 C7 1.480(19) .
C6 H6A 0.9700 .
C6 H6B 0.9700 .
C7 Br1 1.829(13) .
C7 H7A 0.9700 .
C7 H7B 0.9700 .
C3 C5 1.494(18) .
C3 H3A 0.9800 .
C5 H5A 0.9600 .
C5 H5B 0.9600 .
C5 H5C 0.9600 .
C1 H1A 0.9600 .
C1 H1B 0.9600 .
C1 H1C 0.9600 .
C2 H2A 0.9600 .
C2 H2B 0.9600 .
C2 H2C 0.9600 .

loop_
_geom_torsion_atom_site_label_1
_geom_torsion_atom_site_label_2
_geom_torsion_atom_site_label_3
_geom_torsion_atom_site_label_4
_geom_torsion
_geom_torsion_site_symmetry_1
_geom_torsion_site_symmetry_4
C8 S3 Cd1 N2 -138.5(3) . .
C8 S3 Cd1 N4 -45.4(3) . 7_565
C8 S3 Cd1 N3 41.5(3) . .
C8 S3 Cd1 S2 20(2) . .
C8 S3 Cd1 S1 129.4(3) . .
N4 C9 S1 Cd1 -167(11) . .
N2 Cd1 S1 C9 30.8(3) . .
N4 Cd1 S1 C9 169.5(13) 7_565 .
N3 Cd1 S1 C9 -147.9(3) . .
S2 Cd1 S1 C9 -61.9(3) . .
S3 Cd1 S1 C9 120.1(3) . .
S1 C9 N4 Cd1 -175(100) . 7_566
Cd1 S3 C8 N2 -122(28) . 7_565
N4 Cd1 N2 C8 144.8(14) 7_565 7_566
N3 Cd1 N2 C8 54(11) . 7_566
S2 Cd1 N2 C8 54.0(14) . 7_566
S1 Cd1 N2 C8 -39.8(14) . 7_566
S3 Cd1 N2 C8 -126.8(14) . 7_566
N2 Cd1 S2 C10 -25.0(3) . .
N4 Cd1 S2 C10 -118.2(3) 7_565 .
N3 Cd1 S2 C10 155.0(3) . .
S1 Cd1 S2 C10 67.2(3) . .
S3 Cd1 S2 C10 177(46) . .
Cd1 S2 C10 N3 172(6) . 7_566
N2 Cd1 N3 C10 109(10) . 7_565
N4 Cd1 N3 C10 17.7(8) 7_565 7_565
S2 Cd1 N3 C10 108.6(8) . 7_565
S1 Cd1 N3 C10 -157.6(8) . 7_565
S3 Cd1 N3 C10 -70.7(8) . 7_565
C3 N1 C6 C7 -77.5(19) . .
C1 N1 C6 C7 59.3(19) . .
C2 N1 C6 C7 169.8(13) . .
N1 C6 C7 Br1 -91.3(17) . .
C6 N1 C3 C4 -39(2) . .
C1 N1 C3 C4 -174.8(11) . .
C2 N1 C3 C4 80.4(14) . .
C6 N1 C3 C5 -173.6(14) . .
C1 N1 C3 C5 50.6(19) . .
C2 N1 C3 C5 -54.1(17) . .
